data_2009141
loop_
_publ_author_name
'Gonz\'alez-Platas, Javier'
'Ruiz-P\'erez, Catalina'
'Gonz\'alez, Antonio G.'
'Hern\'andez Silva, Margarita'
'Garc\'ia, Candelaria'
'Alfayate, M. Carmen'
'Bermejo, Jaime'

_publ_section_title
;
 Filic-3-ene, a pentacyclic triterpene from <i>Davallia canariensis</i>
;
_journal_issue 11
_journal_name_full 'Acta Crystallographica Section C'
_journal_page_first 1835
_journal_page_last 1837
_journal_paper_doi 10.1107/S0108270199009762
_journal_volume 55
_journal_year 1999
_chemical_formula_sum 'C30 H50'
_chemical_formula_weight 410.70
_chemical_name_systematic ' ?'
_space_group_IT_number 4
_symmetry_cell_setting monoclinic
_symmetry_space_group_name_Hall 'P 2yb'
_symmetry_space_group_name_H-M 'P 1 21 1'
_audit_creation_method 'form.cif (version 2.0)'
_cell_angle_alpha 90.00
_cell_angle_beta 99.020(10)
_cell_angle_gamma 90.00
_cell_formula_units_Z 4
_cell_length_a 11.015(2)
_cell_length_b 7.678(3)
_cell_length_c 30.045(4)
_cell_measurement_reflns_used 25
_cell_measurement_temperature 293(2)
_cell_measurement_theta_max 18.56
_cell_measurement_theta_min 10.08
_cell_volume 2509.6(11)
_computing_cell_refinement 'CAD-4 EXPRESS'
_computing_data_collection 'CAD-4 EXPRESS (Enraf-Nonius, 1994)'
_computing_data_reduction 'HELENA (Spek, 1997)'
_computing_molecular_graphics 'PLATON (Spek, 1990)'
_computing_publication_material PLATON
_computing_structure_refinement 'SHELXL97 (Sheldrick, 1997)'
_computing_structure_solution 'SIR97 (Altomare et al., 1998)'
_diffrn_ambient_temperature 293(2)
_diffrn_measured_fraction_theta_full 1.0
_diffrn_measured_fraction_theta_max 1.0
_diffrn_measurement_device_type 'Enraf-Nonius CAD4'
_diffrn_measurement_method \w-scans
_diffrn_radiation_monochromator graphite
_diffrn_radiation_source 'fine-focus sealed tube'
_diffrn_radiation_type 'Mo K\a'
_diffrn_radiation_wavelength 0.71073
_diffrn_reflns_av_R_equivalents 0.0467
_diffrn_reflns_av_sigmaI/netI 0.0816
_diffrn_reflns_limit_h_max 14
_diffrn_reflns_limit_h_min -14
_diffrn_reflns_limit_k_max 9
_diffrn_reflns_limit_k_min -9
_diffrn_reflns_limit_l_max 38
_diffrn_reflns_limit_l_min -38
_diffrn_reflns_number 9325
_diffrn_reflns_theta_full 27.50
_diffrn_reflns_theta_max 27.50
_diffrn_reflns_theta_min 1.37
_diffrn_standards_decay_% 0
_diffrn_standards_interval_time 120
_diffrn_standards_number 1
_exptl_absorpt_coefficient_mu 0.060
_exptl_absorpt_correction_type none
_exptl_crystal_colour colourless
_exptl_crystal_density_diffrn 1.087
_exptl_crystal_density_method 'not measured'
_exptl_crystal_description prism
_exptl_crystal_F_000 920
_exptl_crystal_size_max 0.42
_exptl_crystal_size_mid 0.21
_exptl_crystal_size_min 0.11
_refine_diff_density_max 0.210
_refine_diff_density_min -0.205
_refine_ls_abs_structure_details '(see Exptl.)'
_refine_ls_extinction_method none
_refine_ls_goodness_of_fit_ref 0.884
_refine_ls_hydrogen_treatment constr
_refine_ls_matrix_type full
_refine_ls_number_parameters 557
_refine_ls_number_reflns 6197
_refine_ls_number_restraints 1
_refine_ls_restrained_S_all 0.884
_refine_ls_R_factor_all 0.1598
_refine_ls_R_factor_gt 0.0598
_refine_ls_shift/su_max 0.000
_refine_ls_shift/su_mean 0.000
_refine_ls_structure_factor_coef Fsqd
_refine_ls_weighting_details 'calc w = 1/[\s^2^(Fo^2^)+(0.1246P)^2^] where P=(Fo^2^+2Fc^2^)/3'
_refine_ls_weighting_scheme calc
_refine_ls_wR_factor_ref 0.1971
_reflns_number_gt 3020
_reflns_number_total 6197
_reflns_threshold_expression 'I > 2\s(I)'
_cod_data_source_file jz1362.cif
_cod_data_source_block global
_cod_depositor_comments
;
The following automatic conversions were performed:
'_symmetry_cell_setting' value 'Monoclinic' changed to 'monoclinic'
according to '/home/saulius/struct/CIF-dictionaries/cif_core.dic'
dictionary named 'cif_core.dic' version 2.4.1 from 2010-06-29.

Automatic conversion script
Id: cif_fix_enum 1527 2010-12-29 10:47:43Z saulius 

The following automatic conversions were performed:

'_symmetry_cell_setting' value 'Monoclinic' changed to 'monoclinic'
according to /home/saulius/struct/CIF-dictionaries/cif_core.dic
dictionary named 'cif_core.dic' version 2.4.1 from 2010-06-29.

Automatic conversion script
Id: cif_fix_values 1715 2011-07-08 13:25:40Z adriana 
;
_cod_original_sg_symbol_H-M 'P 21'
_cod_database_code 2009141

loop_
_symmetry_equiv_pos_as_xyz
'x, y, z'
'-x, y+1/2, -z'

loop_
_atom_site_aniso_label
_atom_site_aniso_U_11
_atom_site_aniso_U_22
_atom_site_aniso_U_33
_atom_site_aniso_U_12
_atom_site_aniso_U_13
_atom_site_aniso_U_23
C1A .100(4) .038(3) .066(3) .012(3) .003(3) .016(3)
C2A .114(5) .066(4) .063(4) .036(4) -.022(3) .007(3)
C3A .088(4) .063(4) .056(3) .009(3) -.006(3) .002(3)
C4A .085(4) .048(3) .045(3) -.002(3) .016(3) .008(2)
C5A .066(3) .033(2) .057(3) .009(2) .024(2) .005(2)
C6A .074(3) .034(3) .071(3) .012(2) .015(3) -.002(2)
C7A .066(3) .037(3) .070(3) .014(2) .008(3) -.001(3)
C8A .038(2) .030(2) .066(3) .0080(19) .015(2) .005(2)
C9A .055(3) .031(2) .057(3) -.001(2) .011(2) .011(2)
C10A .057(3) .034(2) .051(3) .002(2) .015(2) .005(2)
C11A .076(3) .021(2) .075(4) .001(2) .005(3) .008(2)
C12A .069(3) .029(2) .074(3) .001(2) .007(3) .007(3)
C13A .037(2) .030(2) .063(3) -.0005(18) .011(2) .002(2)
C14A .036(2) .029(2) .060(3) .0008(18) .004(2) .003(2)
C15A .051(3) .034(2) .078(3) .007(2) .004(2) -.003(3)
C16A .055(3) .047(3) .067(3) .008(2) .001(2) .009(3)
C17A .034(2) .053(3) .059(3) .001(2) .010(2) .010(3)
C18A .045(2) .041(3) .068(3) -.004(2) .011(2) -.001(2)
C19A .087(4) .053(3) .079(4) .006(3) .011(3) -.004(3)
C20A .086(4) .061(4) .080(4) -.005(3) .009(3) -.011(3)
C21A .046(3) .067(4) .063(3) -.004(2) .013(2) -.005(3)
C22A .054(3) .093(5) .058(3) .012(3) .016(2) .013(3)
C23A .123(5) .047(3) .079(4) .000(3) .008(4) -.005(3)
C24A .101(4) .072(4) .088(4) .009(4) .049(4) -.005(4)
C25A .069(3) .081(4) .086(4) -.025(3) .024(3) .014(4)
C26A .037(2) .073(4) .073(3) .002(2) .011(2) -.002(3)
C27A .040(2) .054(3) .072(3) .006(2) .012(2) .000(3)
C28A .051(3) .088(4) .068(3) -.008(3) .012(2) .015(3)
C29A .097(5) .126(7) .068(4) -.013(5) -.004(3) -.002(4)
C30A .091(4) .105(6) .069(4) .023(4) .001(3) .020(4)
C1B .097(4) .038(3) .063(3) -.008(3) .016(3) .009(3)
C2B .111(5) .064(4) .059(3) -.032(3) .024(3) .001(3)
C3B .077(4) .068(4) .054(3) -.004(3) .013(3) -.003(3)
C4B .059(3) .044(3) .049(3) .000(2) -.002(2) .000(2)
C5B .047(2) .039(3) .053(3) -.004(2) -.002(2) .010(2)
C6B .062(3) .029(2) .066(3) -.004(2) -.001(3) .003(2)
C7B .056(3) .037(3) .068(3) -.012(2) .009(2) .016(2)
C8B .035(2) .030(2) .060(3) -.0020(18) .007(2) .009(2)
C9B .042(2) .031(2) .062(3) .0054(19) .006(2) .014(2)
C10B .048(2) .029(2) .062(3) .000(2) .005(2) .012(2)
C11B .070(3) .028(2) .069(3) -.002(2) .017(3) .012(2)
C12B .068(3) .026(2) .072(3) -.002(2) .018(2) .003(2)
C13B .036(2) .029(2) .070(3) -.0022(18) .010(2) .002(2)
C14B .031(2) .033(2) .062(3) -.0021(18) .0117(19) .002(2)
C15B .052(3) .038(3) .063(3) -.003(2) .015(2) .013(2)
C16B .059(3) .053(3) .064(3) .000(3) .020(2) .013(3)
C17B .036(2) .049(3) .058(3) .005(2) .003(2) .006(2)
C18B .039(2) .039(2) .058(3) .006(2) .010(2) -.004(2)
C19B .076(4) .050(3) .079(4) -.004(3) .012(3) -.013(3)
C20B .079(4) .070(4) .075(4) .008(3) .006(3) -.013(3)
C21B .050(3) .070(4) .065(3) .012(3) .012(2) .000(3)
C22B .059(3) .100(5) .068(4) .015(3) .007(3) .004(4)
C23B .106(5) .048(3) .063(3) .002(3) -.005(3) -.001(3)
C24B .057(3) .078(4) .075(4) -.006(3) -.007(3) .002(3)
C25B .062(3) .064(4) .073(4) .026(3) .001(3) .017(3)
C26B .034(2) .061(3) .075(3) -.005(2) .014(2) .000(3)
C27B .035(2) .056(3) .079(3) -.006(2) .016(2) -.003(3)
C28B .049(3) .088(4) .067(3) .021(3) .007(2) .008(3)
C29B .102(5) .163(8) .072(4) .049(6) .014(4) -.002(5)
C30B .165(8) .141(8) .067(4) -.034(7) .022(4) .033(5)

loop_
_atom_site_label
_atom_site_fract_x
_atom_site_fract_y
_atom_site_fract_z
_atom_site_U_iso_or_equiv
_atom_site_thermal_displace_type
_atom_site_occupancy
_atom_site_type_symbol
C1A -.0348(6) -.0914(7) .16679(19) .0691(19) Uani 1.000 C
C2A .0890(6) -.0364(8) .1909(2) .085(3) Uani 1.000 C
C3A .0897(6) .1525(8) .20445(19) .071(2) Uani 1.000 C
C4A .0044(5) .2669(7) .19032(16) .0587(19) Uani 1.000 C
C5A -.1123(4) .2190(6) .15901(16) .0505(16) Uani 1.000 C
C6A -.1483(5) .3622(6) .12326(18) .0593(17) Uani 1.000 C
C7A -.2467(5) .3091(6) .08477(18) .0580(17) Uani 1.000 C
C8A -.2097(4) .1469(6) .06035(16) .0439(14) Uani 1.000 C
C9A -.1899(4) -.0103(6) .09415(16) .0474(16) Uani 1.000 C
C10A -.0878(4) .0491(6) .13314(15) .0466(16) Uani 1.000 C
C11A -.1427(5) -.1707(6) .07033(18) .0581(18) Uani 1.000 C
C12A -.2106(5) -.2085(6) .02313(17) .0578(16) Uani 1.000 C
C13A -.2154(4) -.0475(5) -.00749(15) .0430(14) Uani 1.000 C
C14A -.2838(4) .1061(5) .01318(16) .0420(14) Uani 1.000 C
C15A -.2901(4) .2629(6) -.01900(18) .0550(16) Uani 1.000 C
C16A -.3546(4) .2219(7) -.06719(17) .0573(17) Uani 1.000 C
C17A -.3019(4) .0641(7) -.08872(16) .0484(16) Uani 1.000 C
C18A -.2886(4) -.0849(6) -.05450(17) .0511(16) Uani 1.000 C
C19A -.2572(6) -.2433(8) -.0814(2) .073(2) Uani 1.000 C
C20A -.3372(6) -.2158(8) -.1273(2) .076(2) Uani 1.000 C
C21A -.3890(4) -.0260(7) -.12803(17) .0582(19) Uani 1.000 C
C22A -.4086(5) .0517(9) -.17560(18) .068(2) Uani 1.000 C
C23A .0169(6) .4533(8) .2082(2) .084(2) Uani 1.000 C
C24A -.2154(6) .1996(9) .1871(2) .083(2) Uani 1.000 C
C25A -.3050(5) -.0736(9) .1128(2) .077(2) Uani 1.000 C
C26A -.4178(4) .0608(8) .01788(17) .0607(18) Uani 1.000 C
C27A -.0795(4) -.0028(7) -.01104(17) .0550(16) Uani 1.000 C
C28A -.1852(4) .1179(8) -.10699(18) .0687(19) Uani 1.000 C
C29A -.4979(6) -.0586(12) -.2075(2) .099(3) Uani 1.000 C
C30A -.4532(6) .2442(10) -.1766(2) .090(3) Uani 1.000 C
C1B .2755(5) .2867(7) .33830(18) .0656(19) Uani 1.000 C
C2B .3676(6) .2297(8) .30956(19) .077(2) Uani 1.000 C
C3B .3555(5) .0414(8) .29709(18) .066(2) Uani 1.000 C
C4B .2875(4) -.0737(6) .31479(16) .0518(17) Uani 1.000 C
C5B .2104(4) -.0218(6) .35088(15) .0474(16) Uani 1.000 C
C6B .2163(5) -.1645(6) .38722(17) .0535(16) Uani 1.000 C
C7B .1646(4) -.1076(6) .42928(17) .0537(17) Uani 1.000 C
C8B .2287(4) .0556(6) .45042(15) .0417(14) Uani 1.000 C
C9B .2103(4) .2094(6) .41592(16) .0452(14) Uani 1.000 C
C10B .2652(4) .1478(6) .37438(16) .0467(14) Uani 1.000 C
C11B .2858(5) .3704(6) .43678(17) .0550(16) Uani 1.000 C
C12B .2738(5) .4096(6) .48573(17) .0546(16) Uani 1.000 C
C13B .3003(4) .2528(6) .51687(16) .0448(14) Uani 1.000 C
C14B .2087(4) .0991(5) .49860(15) .0415(14) Uani 1.000 C
C15B .2364(4) -.0565(6) .53182(16) .0504(17) Uani 1.000 C
C16B .2250(4) -.0136(7) .58088(17) .0576(17) Uani 1.000 C
C17B .2995(4) .1447(7) .60021(16) .0481(16) Uani 1.000 C
C18B .2787(4) .2955(6) .56483(15) .0451(14) Uani 1.000 C
C19B .3402(5) .4515(8) .59026(19) .068(2) Uani 1.000 C
C20B .3118(6) .4257(9) .63804(19) .075(2) Uani 1.000 C
C21B .2547(5) .2423(8) .63999(17) .0613(19) Uani 1.000 C
C22B .2791(5) .1630(10) .6877(2) .076(2) Uani 1.000 C
C23B .2803(6) -.2602(7) .29799(19) .074(2) Uani 1.000 C
C24B .0753(4) -.0090(9) .32684(19) .072(2) Uani 1.000 C
C25B .0766(4) .2753(8) .40213(19) .067(2) Uani 1.000 C
C26B .0721(4) .1494(8) .49889(17) .0561(16) Uani 1.000 C
C27B .4361(4) .2032(7) .51631(17) .0559(16) Uani 1.000 C
C28B .4342(4) .0900(9) .61462(18) .0682(19) Uani 1.000 C
C29B .2363(6) .2839(13) .7224(2) .112(3) Uani 1.000 C
C30B .2245(8) -.0189(13) .6905(2) .124(4) Uani 1.000 C
H1 -.09000 -.11030 .18850 .0830 Uiso 1.000 H
H2 -.02720 -.20000 .15100 .0830 Uiso 1.000 H
H3 .15000 -.05490 .17130 .1020 Uiso 1.000 H
H4 .11120 -.10780 .21750 .1020 Uiso 1.000 H
H5 .15680 .19120 .22470 .0850 Uiso 1.000 H
H6 -.17680 .46340 .13800 .0710 Uiso 1.000 H
H7 -.07540 .39640 .11100 .0710 Uiso 1.000 H
H8 -.26190 .40460 .06350 .0690 Uiso 1.000 H
H9 -.32250 .28570 .09640 .0690 Uiso 1.000 H
H10 -.12690 .17380 .05430 .0530 Uiso 1.000 H
H11 -.01870 .08010 .11780 .0560 Uiso 1.000 H
H12 -.05650 -.15290 .06850 .0700 Uiso 1.000 H
H13 -.14860 -.27260 .08900 .0700 Uiso 1.000 H
H14 -.29370 -.24590 .02510 .0690 Uiso 1.000 H
H15 -.16960 -.30280 .00990 .0690 Uiso 1.000 H
H16 -.33360 .35710 -.00690 .0660 Uiso 1.000 H
H17 -.20720 .30280 -.02030 .0660 Uiso 1.000 H
H18 -.44110 .20150 -.06640 .0690 Uiso 1.000 H
H19 -.34840 .32310 -.08610 .0690 Uiso 1.000 H
H20 -.37260 -.10700 -.04900 .0610 Uiso 1.000 H
H21 -.17060 -.24510 -.08420 .0880 Uiso 1.000 H
H22 -.27820 -.35100 -.06760 .0880 Uiso 1.000 H
H23 -.40420 -.29920 -.13150 .0910 Uiso 1.000 H
H24 -.28870 -.23130 -.15130 .0910 Uiso 1.000 H
H25 -.47010 -.03340 -.11870 .0700 Uiso 1.000 H
H26 -.32930 .04980 -.18650 .0810 Uiso 1.000 H
H27 .08480 .46000 .23240 .1260 Uiso 1.000 H
H28 -.05730 .48670 .21890 .1260 Uiso 1.000 H
H29 .03120 .53040 .18440 .1260 Uiso 1.000 H
H30 -.20370 .09390 .20430 .1250 Uiso 1.000 H
H31 -.29310 .19550 .16750 .1250 Uiso 1.000 H
H32 -.21420 .29710 .20720 .1250 Uiso 1.000 H
H33 -.28110 -.11920 .14270 .1160 Uiso 1.000 H
H34 -.34510 -.16330 .09360 .1160 Uiso 1.000 H
H35 -.36050 .02220 .11380 .1160 Uiso 1.000 H
H36 -.42050 -.05300 .03090 .0910 Uiso 1.000 H
H37 -.46780 .06230 -.01130 .0910 Uiso 1.000 H
H38 -.44840 .14510 .03700 .0910 Uiso 1.000 H
H39 -.02940 -.01800 .01790 .0830 Uiso 1.000 H
H40 -.07420 .11590 -.02060 .0830 Uiso 1.000 H
H41 -.05090 -.07880 -.03260 .0830 Uiso 1.000 H
H42 -.13510 .18920 -.08510 .1030 Uiso 1.000 H
H43 -.20720 .18260 -.13440 .1030 Uiso 1.000 H
H44 -.14010 .01570 -.11290 .1030 Uiso 1.000 H
H45 -.47080 -.17760 -.20590 .1480 Uiso 1.000 H
H46 -.50100 -.01650 -.23780 .1480 Uiso 1.000 H
H47 -.57830 -.05140 -.19910 .1480 Uiso 1.000 H
H48 -.52760 .25130 -.16380 .1340 Uiso 1.000 H
H49 -.46840 .28480 -.20720 .1340 Uiso 1.000 H
H50 -.39110 .31530 -.15940 .1340 Uiso 1.000 H
H51 .19610 .30340 .31970 .0790 Uiso 1.000 H
H52 .30090 .39670 .35270 .0790 Uiso 1.000 H
H53 .35730 .29920 .28230 .0920 Uiso 1.000 H
H54 .44970 .25080 .32570 .0920 Uiso 1.000 H
H55 .39940 .00180 .27510 .0790 Uiso 1.000 H
H56 .17080 -.26530 .37430 .0640 Uiso 1.000 H
H57 .30130 -.19950 .39600 .0640 Uiso 1.000 H
H58 .17480 -.20140 .45120 .0640 Uiso 1.000 H
H59 .07730 -.08470 .42130 .0640 Uiso 1.000 H
H60 .31650 .02810 .45340 .0500 Uiso 1.000 H
H61 .35050 .11760 .38640 .0560 Uiso 1.000 H
H62 .37190 .35090 .43490 .0660 Uiso 1.000 H
H63 .25950 .47210 .41870 .0660 Uiso 1.000 H
H64 .33020 .50270 .49670 .0650 Uiso 1.000 H
H65 .19110 .45050 .48690 .0650 Uiso 1.000 H
H66 .18040 -.15090 .52160 .0600 Uiso 1.000 H
H67 .31920 -.09760 .53080 .0600 Uiso 1.000 H
H68 .25150 -.11420 .59940 .0690 Uiso 1.000 H
H69 .13910 .00680 .58280 .0690 Uiso 1.000 H
H70 .19050 .32080 .56170 .0540 Uiso 1.000 H
H71 .42810 .45130 .59000 .0820 Uiso 1.000 H
H72 .30580 .56000 .57740 .0820 Uiso 1.000 H
H73 .25450 .51400 .64500 .0900 Uiso 1.000 H
H74 .38650 .43470 .65980 .0900 Uiso 1.000 H
H75 .16550 .25600 .63200 .0740 Uiso 1.000 H
H76 .36840 .15130 .69590 .0910 Uiso 1.000 H
H77 .32380 -.27050 .27280 .1110 Uiso 1.000 H
H78 .19580 -.29200 .28880 .1110 Uiso 1.000 H
H79 .31670 -.33630 .32170 .1110 Uiso 1.000 H
H80 .06440 .09700 .30970 .1080 Uiso 1.000 H
H81 .02100 -.00930 .34890 .1080 Uiso 1.000 H
H82 .05690 -.10670 .30700 .1080 Uiso 1.000 H
H83 .02110 .17810 .39970 .1020 Uiso 1.000 H
H84 .06940 .33370 .37360 .1020 Uiso 1.000 H
H85 .05650 .35470 .42450 .1020 Uiso 1.000 H
H86 .05920 .26830 .48940 .0840 Uiso 1.000 H
H87 .05300 .13620 .52880 .0840 Uiso 1.000 H
H88 .01980 .07480 .47860 .0840 Uiso 1.000 H
H89 .45430 .21440 .48620 .0840 Uiso 1.000 H
H90 .44970 .08500 .52630 .0840 Uiso 1.000 H
H91 .48860 .27940 .53610 .0840 Uiso 1.000 H
H92 .44130 .02190 .64170 .1030 Uiso 1.000 H
H93 .48470 .19210 .62000 .1030 Uiso 1.000 H
H94 .46080 .02200 .59110 .1030 Uiso 1.000 H
H95 .14930 .30260 .71480 .1690 Uiso 1.000 H
H96 .27840 .39340 .72240 .1690 Uiso 1.000 H
H97 .25420 .23190 .75170 .1690 Uiso 1.000 H
H98 .13740 -.01450 .68050 .1860 Uiso 1.000 H
H99 .24020 -.05900 .72120 .1860 Uiso 1.000 H
H100 .26160 -.09730 .67170 .1860 Uiso 1.000 H

loop_
_atom_type_symbol
_atom_type_description
_atom_type_scat_dispersion_real
_atom_type_scat_dispersion_imag
_atom_type_scat_source
C C 0.0033 0.0016 'International Tables Vol C Tables 4.2.6.8 and 6.1.1.4'
H H 0.0000 0.0000 'International Tables Vol C Tables 4.2.6.8 and 6.1.1.4'

loop_
_geom_angle_atom_site_label_1
_geom_angle_atom_site_label_2
_geom_angle_atom_site_label_3
_geom_angle
_geom_angle_publ_flag
C2A C1A C10A 110.1(5) no
C1A C2A C3A 111.5(5) no
C2A C3A C4A 125.9(6) no
C3A C4A C5A 122.4(5) no
C3A C4A C23A 119.7(5) no
C5A C4A C23A 117.8(5) no
C4A C5A C6A 111.1(4) no
C4A C5A C10A 108.4(4) no
C4A C5A C24A 108.3(4) no
C6A C5A C10A 107.1(4) no
C6A C5A C24A 108.8(4) no
C10A C5A C24A 113.3(4) no
C5A C6A C7A 114.5(4) no
C6A C7A C8A 111.9(4) no
C7A C8A C9A 109.6(4) no
C7A C8A C14A 117.4(4) no
C9A C8A C14A 115.8(4) no
C8A C9A C10A 105.8(4) no
C8A C9A C11A 109.5(4) no
C8A C9A C25A 116.0(4) no
C10A C9A C11A 108.9(4) no
C10A C9A C25A 110.9(4) no
C11A C9A C25A 105.7(4) no
C1A C10A C5A 109.7(4) no
C1A C10A C9A 116.5(4) no
C5A C10A C9A 117.2(4) no
C9A C11A C12A 115.4(4) no
C11A C12A C13A 111.7(4) no
C12A C13A C14A 109.8(4) no
C12A C13A C18A 111.3(4) no
C12A C13A C27A 106.0(4) no
C14A C13A C18A 106.7(4) no
C14A C13A C27A 112.7(3) no
C18A C13A C27A 110.5(4) no
C8A C14A C13A 107.2(3) no
C8A C14A C15A 112.4(4) no
C8A C14A C26A 109.6(4) no
C13A C14A C15A 108.3(4) no
C13A C14A C26A 112.9(4) no
C15A C14A C26A 106.5(4) no
C14A C15A C16A 113.5(4) no
C15A C16A C17A 114.2(4) no
C16A C17A C18A 108.1(4) no
C16A C17A C21A 116.2(4) no
C16A C17A C28A 109.5(4) no
C18A C17A C21A 99.2(4) no
C18A C17A C28A 116.4(4) no
C21A C17A C28A 107.4(4) no
C13A C18A C17A 117.3(4) no
C13A C18A C19A 120.2(4) no
C17A C18A C19A 104.2(4) no
C18A C19A C20A 102.7(5) no
C19A C20A C21A 107.4(5) no
C17A C21A C20A 102.9(4) no
C17A C21A C22A 120.9(4) no
C20A C21A C22A 111.9(5) no
C21A C22A C29A 110.7(5) no
C21A C22A C30A 112.7(5) no
C29A C22A C30A 110.2(5) no
C2A C1A H1 109.60 no
C2A C1A H2 109.67 no
C10A C1A H1 109.60 no
C10A C1A H2 109.65 no
H1 C1A H2 108.17 no
C1A C2A H3 109.20 no
C1A C2A H4 109.38 no
C3A C2A H3 109.28 no
C3A C2A H4 109.40 no
H3 C2A H4 107.97 no
C2A C3A H5 117.04 no
C4A C3A H5 117.07 no
C5A C6A H6 108.58 no
C5A C6A H7 108.60 no
C7A C6A H6 108.70 no
C7A C6A H7 108.62 no
H6 C6A H7 107.61 no
C6A C7A H8 109.22 no
C6A C7A H9 109.17 no
C8A C7A H8 109.29 no
C8A C7A H9 109.27 no
H8 C7A H9 107.92 no
C7A C8A H10 104.05 no
C9A C8A H10 104.07 no
C14A C8A H10 104.16 no
C1A C10A H11 103.78 no
C5A C10A H11 103.81 no
C9A C10A H11 103.88 no
C9A C11A H12 108.41 no
C9A C11A H13 108.36 no
C12A C11A H12 108.44 no
C12A C11A H13 108.46 no
H12 C11A H13 107.54 no

loop_
_geom_bond_atom_site_label_1
_geom_bond_atom_site_label_2
_geom_bond_site_symmetry_1
_geom_bond_site_symmetry_2
_geom_bond_distance
_geom_bond_publ_flag
C1A C2A . . 1.501(9) no
C1A C10A . . 1.530(7) no
C2A C3A . . 1.506(9) no
C3A C4A . . 1.307(8) no
C4A C5A . . 1.514(7) no
C4A C23A . . 1.527(8) no
C5A C6A . . 1.545(7) no
C5A C10A . . 1.563(7) no
C5A C24A . . 1.525(8) no
C6A C7A . . 1.512(8) no
C7A C8A . . 1.533(7) no
C8A C9A . . 1.570(7) no
C8A C14A . . 1.552(7) no
C9A C10A . . 1.559(6) no
C9A C11A . . 1.554(7) no
C9A C25A . . 1.543(7) no
C11A C12A . . 1.524(7) no
C12A C13A . . 1.537(6) no
C13A C14A . . 1.578(6) no
C13A C18A . . 1.540(7) no
C13A C27A . . 1.556(6) no
C14A C15A . . 1.539(6) no
C14A C26A . . 1.544(6) no
C15A C16A . . 1.542(7) no
C16A C17A . . 1.530(7) no
C17A C18A . . 1.530(7) no
C17A C21A . . 1.562(7) no
C17A C28A . . 1.532(7) no
C18A C19A . . 1.530(8) no
C19A C20A . . 1.530(9) no
C20A C21A . . 1.564(8) no
C21A C22A . . 1.532(8) no
C22A C29A . . 1.519(9) no
C22A C30A . . 1.556(10) no
C1A H1 . . .9698 no
C1A H2 . . .9694 no
C2A H3 . . .9708 no
C2A H4 . . .9684 no
C3A H5 . . .9294 no
C6A H6 . . .9706 no
C6A H7 . . .9707 no
C7A H8 . . .9698 no
C7A H9 . . .9711 no
C8A H10 . . .9795 no
C10A H11 . . .9790 no
C11A H12 . . .9693 no
C11A H13 . . .9708 no
C12A H14 . . .9700 no
C12A H15 . . .9708 no
C15A H16 . . .9693 no
C15A H17 . . .9697 no
C16A H18 . . .9695 no
C16A H19 . . .9713 no
C18A H20 . . .9799 no
C19A H21 . . .9707 no
C19A H22 . . .9692 no
C20A H23 . . .9703 no
C20A H24 . . .9697 no
C21A H25 . . .9789 no
C22A H26 . . .9799 no
C23A H27 . . .9593 no
C23A H28 . . .9589 no
C23A H29 . . .9601 no
C24A H30 . . .9599 no
C24A H31 . . .9603 no
C24A H32 . . .9606 no
C25A H33 . . .9616 no
C25A H34 . . .9604 no
C25A H35 . . .9599 no
C26A H36 . . .9597 no
C26A H37 . . .9595 no
C26A H38 . . .9609 no
C27A H39 . . .9611 no
C27A H40 . . .9601 no
C27A H41 . . .9609 no
C28A H42 . . .9607 no
C28A H43 . . .9598 no
C28A H44 . . .9601 no
C29A H45 . . .9601 no
C29A H46 . . .9616 no
C29A H47 . . .9598 no
C30A H48 . . .9598 no
C30A H49 . . .9603 no
C30A H50 . . .9603 no
C1B C2B . . 1.497(8) no
C1B C10B . . 1.538(7) no
C2B C3B . . 1.494(9) no
C3B C4B . . 1.323(7) no
C4B C5B . . 1.531(6) no
C4B C23B . . 1.516(7) no
C5B C6B . . 1.541(7) no
C5B C10B . . 1.557(7) no
C5B C24B . . 1.552(7) no
C6B C7B . . 1.529(7) no
C7B C8B . . 1.527(7) no
C8B C9B . . 1.563(7) no
C8B C14B . . 1.535(6) no
C9B C10B . . 1.544(7) no
C9B C11B . . 1.565(7) no
C9B C25B . . 1.551(7) no
C11B C12B . . 1.527(7) no
C12B C13B . . 1.525(7) no
C13B C14B . . 1.593(6) no
C13B C18B . . 1.532(7) no
C13B C27B . . 1.546(6) no
C14B C15B . . 1.556(6) no
C14B C26B . . 1.555(6) no
C15B C16B . . 1.535(7) no
C16B C17B . . 1.529(7) no
C17B C18B . . 1.564(7) no
C17B C21B . . 1.555(7) no
C17B C28B . . 1.537(7) no
C18B C19B . . 1.522(7) no
C19B C20B . . 1.529(8) no
C20B C21B . . 1.547(9) no
C21B C22B . . 1.542(8) no
C22B C29B . . 1.525(10) no
C22B C30B . . 1.528(12) no
C1B H51 . . .9697 no
C1B H52 . . .9700 no
C2B H53 . . .9692 no
C2B H54 . . .9704 no
C3B H55 . . .9290 no
C6B H56 . . .9695 no
C6B H57 . . .9700 no
C7B H58 . . .9705 no
C7B H59 . . .9699 no
C8B H60 . . .9802 no
C10B H61 . . .9801 no
C11B H62 . . .9705 no
C11B H63 . . .9692 no
C12B H64 . . .9702 no
C12B H65 . . .9694 no
C15B H66 . . .9699 no
C15B H67 . . .9701 no
C16B H68 . . .9698 no
C16B H69 . . .9697 no
C18B H70 . . .9807 no
C19B H71 . . .9695 no
C19B H72 . . .9700 no
C20B H73 . . .9711 no
C20B H74 . . .9698 no
C21B H75 . . .9799 no
C22B H76 . . .9800 no
C23B H77 . . .9604 no
C23B H78 . . .9600 no
C23B H79 . . .9592 no
C24B H80 . . .9605 no
C24B H81 . . .9599 no
C24B H82 . . .9598 no
C25B H83 . . .9602 no
C25B H84 . . .9596 no
C25B H85 . . .9587 no
C26B H86 . . .9603 no
C26B H87 . . .9599 no
C26B H88 . . .9599 no
C27B H89 . . .9607 no
C27B H90 . . .9602 no
C27B H91 . . .9604 no
C28B H92 . . .9600 no
C28B H93 . . .9602 no
C28B H94 . . .9606 no
C29B H95 . . .9605 no
C29B H96 . . .9602 no
C29B H97 . . .9585 no
C30B H98 . . .9599 no
C30B H99 . . .9620 no
C30B H100 . . .9596 no

loop_
_cod_related_entry_id
_cod_related_entry_database
_cod_related_entry_code
1 ChemSpider 24730058
